data_2237649
loop_
_publ_author_name
'Kumagai, Hitoshi'
'Kawata, Satoshi'
'Sakamoto, Yoshiyuki'

_publ_section_title
;
 <i>catena</i>-Poly[[[bis(4-pyridinealdoxime-\k<i>N</i>^1^)zinc]-\m-benzene-1,4-dicarboxylato-\k^2^<i>O</i>^1^:<i>O</i>^4^]
 4-pyridinealdoxime monosolvate]
;
_journal_coeditor_code IS5248
_journal_issue 4
_journal_name_full 'Acta Crystallographica Section E'
_journal_page_first m216
_journal_paper_doi 10.1107/S1600536813006107
_journal_volume 69
_journal_year 2013
_chemical_formula_iupac '[Zn (C8 H4 O4) (C6 H6 N2 O)2], C6 H6 N2 O'
_chemical_formula_moiety 'C20 H16 N4 O6 Zn, C6 H6 N2 O'
_chemical_formula_sum 'C26 H22 N6 O7 Zn'
_chemical_formula_weight 595.88
_chemical_name_systematic
;<i>catena</i>-Poly[[[bis(4-pyridinealdoxime-\k<i>N</i>^1^)zinc]-\m-benzene-1,4-dicarboxylato-\k^2^<i>O</i>^1^:<i>O</i>^4^] 4-pyridinealdoxime
monosolvate]
;
_space_group_IT_number 14
_symmetry_cell_setting monoclinic
_symmetry_space_group_name_Hall '-P 2ybc'
_symmetry_space_group_name_H-M 'P 1 21/c 1'
_atom_sites_solution_hydrogens geom
_atom_sites_solution_primary direct
_atom_sites_solution_secondary difmap
_cell_angle_alpha 90.0000
_cell_angle_beta 98.516(3)
_cell_angle_gamma 90.0000
_cell_formula_units_Z 4
_cell_length_a 7.583(3)
_cell_length_b 15.831(6)
_cell_length_c 21.906(8)
_cell_measurement_reflns_used 5655
_cell_measurement_temperature 293
_cell_measurement_theta_max 27.48
_cell_measurement_theta_min 3.00
_cell_volume 2600.7(17)
_computing_cell_refinement 'CrystalClear (Rigaku/MSC, 2005)'
_computing_data_collection 'CrystalClear (Rigaku/MSC, 2005)'
_computing_data_reduction 'CrystalClear (Rigaku/MSC, 2005)'
_computing_molecular_graphics 'CrystalStructure (Rigaku, 2010)'
_computing_publication_material 'CrystalStructure (Rigaku, 2010)'
_computing_structure_refinement 'SHELXL97 (Sheldrick, 2008)'
_computing_structure_solution 'SIR2008 (Burla <i>et al.</i>, 2007)'
_diffrn_ambient_temperature 293
_diffrn_detector_area_resol_mean 7.314
_diffrn_measured_fraction_theta_full 0.994
_diffrn_measured_fraction_theta_max 0.994
_diffrn_measurement_device_type 'Rigaku Mercury70'
_diffrn_measurement_method \w
_diffrn_radiation_type 'Mo K\a'
_diffrn_radiation_wavelength 0.71070
_diffrn_reflns_av_R_equivalents 0.0185
_diffrn_reflns_limit_h_max 9
_diffrn_reflns_limit_h_min -9
_diffrn_reflns_limit_k_max 20
_diffrn_reflns_limit_k_min -20
_diffrn_reflns_limit_l_max 28
_diffrn_reflns_limit_l_min -28
_diffrn_reflns_number 24675
_diffrn_reflns_theta_full 27.48
_diffrn_reflns_theta_max 27.48
_diffrn_standards_number 0
_exptl_absorpt_coefficient_mu 1.003
_exptl_absorpt_correction_T_max 0.860
_exptl_absorpt_correction_T_min 0.714
_exptl_absorpt_correction_type multi-scan
_exptl_absorpt_process_details '(<i>REQAB</i>; Rigaku, 1998)'
_exptl_crystal_colour colorless
_exptl_crystal_density_diffrn 1.522
_exptl_crystal_density_method 'not measured'
_exptl_crystal_description platelet
_exptl_crystal_F_000 1224.00
_exptl_crystal_size_max 0.600
_exptl_crystal_size_mid 0.400
_exptl_crystal_size_min 0.150
_refine_diff_density_max 0.340
_refine_diff_density_min -0.270
_refine_ls_extinction_method none
_refine_ls_goodness_of_fit_ref 1.060
_refine_ls_hydrogen_treatment mixed
_refine_ls_number_parameters 373
_refine_ls_number_reflns 5922
_refine_ls_number_restraints 0
_refine_ls_R_factor_gt 0.0296
_refine_ls_shift/su_max 0.002
_refine_ls_structure_factor_coef Fsqd
_refine_ls_weighting_details 'w = 1/[\s^2^(Fo^2^)+(0.0395P)^2^+0.8505P] where P=(Fo^2^+2Fc^2^)/3'
_refine_ls_weighting_scheme calc
_refine_ls_wR_factor_ref 0.0782
_reflns_number_gt 5402
_reflns_number_total 5922
_reflns_threshold_expression F^2^>2\s(F^2^)
_cod_data_source_file is5248.cif
_cod_data_source_block I
_cod_original_cell_volume 2600.7(16)
_cod_original_sg_symbol_H-M 'P 21/c'
_cod_database_code 2237649
_cod_database_fobs_code 2237649

loop_
_symmetry_equiv_pos_site_id
_symmetry_equiv_pos_as_xyz
1 +X,+Y,+Z
2 -X,1/2+Y,1/2-Z
3 -X,-Y,-Z
4 +X,1/2-Y,1/2+Z

loop_
_atom_site_type_symbol
_atom_site_label
_atom_site_fract_x
_atom_site_fract_y
_atom_site_fract_z
_atom_site_U_iso_or_equiv
_atom_site_adp_type
_atom_site_calc_flag
_atom_site_refinement_flags
_atom_site_occupancy
_atom_site_symmetry_multiplicity
Zn Zn1 -0.06451(2) 0.622158(11) 0.714672(8) 0.03146(7) Uani d . 1.0 4
O O1 -0.21883(16) 0.54529(7) 0.74818(6) 0.0431(3) Uani d . 1.0 4
O O2 0.00514(16) 0.45411(8) 0.76070(7) 0.0509(4) Uani d . 1.0 4
O O3 -0.79388(15) 0.22499(7) 0.79980(6) 0.0421(3) Uani d . 1.0 4
O O4 -0.58272(17) 0.16416(8) 0.86719(6) 0.0474(3) Uani d . 1.0 4
O O5 0.9256(2) 0.74280(12) 0.91104(8) 0.0654(5) Uani d . 1.0 4
O O6 0.3534(2) 0.50254(9) 0.39196(7) 0.0525(4) Uani d . 1.0 4
O O7 0.4650(4) 0.24025(15) 0.98388(10) 0.0887(7) Uani d . 1.0 4
N N1 0.15225(17) 0.66275(8) 0.77281(6) 0.0339(3) Uani d . 1.0 4
N N2 0.7742(2) 0.70378(11) 0.88055(7) 0.0503(4) Uani d . 1.0 4
N N3 0.02911(17) 0.59469(8) 0.63468(6) 0.0330(3) Uani d . 1.0 4
N N4 0.30194(19) 0.49616(9) 0.45026(7) 0.0415(4) Uani d . 1.0 4
N N5 0.1156(3) 0.60383(14) 0.94885(9) 0.0614(5) Uani d . 1.0 4
N N6 0.3640(3) 0.30885(14) 0.95959(9) 0.0680(5) Uani d . 1.0 4
C C1 0.2999(3) 0.61485(10) 0.78018(9) 0.0417(4) Uani d . 1.0 4
C C2 0.4614(3) 0.64161(11) 0.81024(9) 0.0427(4) Uani d . 1.0 4
C C3 0.4744(3) 0.72219(11) 0.83570(7) 0.0381(4) Uani d . 1.0 4
C C4 0.3214(3) 0.77116(11) 0.82951(8) 0.0407(4) Uani d . 1.0 4
C C5 0.1641(3) 0.74000(10) 0.79765(8) 0.0376(4) Uani d . 1.0 4
C C6 0.6445(3) 0.75430(13) 0.86763(9) 0.0491(5) Uani d . 1.0 4
C C7 -0.0049(3) 0.65017(10) 0.58845(8) 0.0369(4) Uani d . 1.0 4
C C8 0.0624(3) 0.64167(11) 0.53383(8) 0.0409(4) Uani d . 1.0 4
C C9 0.1692(3) 0.57299(10) 0.52502(8) 0.0376(4) Uani d . 1.0 4
C C10 0.2016(3) 0.51452(11) 0.57240(8) 0.0414(4) Uani d . 1.0 4
C C11 0.1296(3) 0.52711(11) 0.62583(8) 0.0405(4) Uani d . 1.0 4
C C12 0.2375(3) 0.56456(12) 0.46607(9) 0.0474(5) Uani d . 1.0 4
C C13 -0.2764(2) 0.41148(9) 0.78608(7) 0.0318(3) Uani d . 1.0 4
C C14 -0.4586(2) 0.42012(9) 0.76680(8) 0.0356(4) Uani d . 1.0 4
C C15 -0.5772(2) 0.36017(10) 0.78215(8) 0.0357(4) Uani d . 1.0 4
C C16 -0.5140(2) 0.29122(9) 0.81793(7) 0.0314(3) Uani d . 1.0 4
C C17 -0.3329(2) 0.28438(10) 0.83923(8) 0.0363(4) Uani d . 1.0 4
C C18 -0.2141(2) 0.34347(10) 0.82278(8) 0.0359(4) Uani d . 1.0 4
C C19 -0.1499(2) 0.47331(10) 0.76378(7) 0.0344(4) Uani d . 1.0 4
C C20 -0.6376(2) 0.22133(9) 0.83015(8) 0.0348(4) Uani d . 1.0 4
C C21 0.1206(3) 0.54202(17) 0.90740(10) 0.0629(6) Uani d . 1.0 4
C C22 0.2009(3) 0.46555(16) 0.92026(9) 0.0603(6) Uani d . 1.0 4
C C23 0.2809(3) 0.44822(15) 0.98042(9) 0.0547(5) Uani d . 1.0 4
C C24 0.2726(3) 0.51129(17) 1.02396(10) 0.0637(6) Uani d . 1.0 4
C C25 0.1912(3) 0.58644(18) 1.00653(11) 0.0670(7) Uani d . 1.0 4
C C26 0.3730(4) 0.36927(16) 0.99751(10) 0.0631(6) Uani d . 1.0 4
H H1 0.2921 0.5605 0.7640 0.0500 Uiso calc R 1.0 4
H H2 0.5607 0.6065 0.8136 0.0512 Uiso calc R 1.0 4
H H3 0.990(6) 0.699(3) 0.9271(18) 0.131(15) Uiso d . 1.0 4
H H4 0.3247 0.8249 0.8468 0.0488 Uiso calc R 1.0 4
H H5 0.0629 0.7739 0.7933 0.0451 Uiso calc R 1.0 4
H H6 0.6572 0.8111 0.8783 0.0590 Uiso calc R 1.0 4
H H7 -0.0770 0.6964 0.5934 0.0443 Uiso calc R 1.0 4
H H8 0.0364 0.6819 0.5029 0.0490 Uiso calc R 1.0 4
H H9 0.376(4) 0.4540(18) 0.3841(12) 0.075(9) Uiso d . 1.0 4
H H10 0.2715 0.4672 0.5682 0.0497 Uiso calc R 1.0 4
H H11 0.1514 0.4871 0.6571 0.0485 Uiso calc R 1.0 4
H H12 0.2331 0.6109 0.4398 0.0568 Uiso calc R 1.0 4
H H13 0.456(5) 0.208(3) 0.9572(16) 0.105(13) Uiso d . 1.0 4
H H14 -0.5012 0.4668 0.7433 0.0427 Uiso calc R 1.0 4
H H15 -0.6987 0.3660 0.7685 0.0429 Uiso calc R 1.0 4
H H17 -0.2909 0.2396 0.8648 0.0436 Uiso calc R 1.0 4
H H18 -0.0926 0.3376 0.8364 0.0431 Uiso calc R 1.0 4
H H21 0.0658 0.5518 0.8672 0.0755 Uiso calc R 1.0 4
H H22 0.2023 0.4255 0.8892 0.0723 Uiso calc R 1.0 4
H H24 0.3222 0.5025 1.0649 0.0764 Uiso calc R 1.0 4
H H25 0.1883 0.6278 1.0365 0.0804 Uiso calc R 1.0 4
H H26 0.4388 0.3632 1.0366 0.0757 Uiso calc R 1.0 4

loop_
_atom_site_aniso_label
_atom_site_aniso_U_11
_atom_site_aniso_U_22
_atom_site_aniso_U_33
_atom_site_aniso_U_12
_atom_site_aniso_U_13
_atom_site_aniso_U_23
Zn1 0.02747(10) 0.02856(10) 0.03936(11) 0.00125(6) 0.00831(7) 0.00241(7)
O1 0.0429(7) 0.0306(6) 0.0598(8) -0.0038(5) 0.0205(6) 0.0039(5)
O2 0.0326(6) 0.0496(8) 0.0730(9) -0.0027(6) 0.0165(6) 0.0068(7)
O3 0.0330(6) 0.0317(6) 0.0612(8) -0.0067(5) 0.0050(6) 0.0005(5)
O4 0.0488(7) 0.0361(7) 0.0571(8) -0.0058(6) 0.0077(6) 0.0126(6)
O5 0.0478(8) 0.0793(12) 0.0652(10) -0.0185(8) -0.0049(7) -0.0220(9)
O6 0.0630(9) 0.0467(8) 0.0536(8) -0.0017(7) 0.0281(7) -0.0102(6)
O7 0.1144(17) 0.0847(14) 0.0620(12) 0.0132(12) -0.0030(11) 0.0018(11)
N1 0.0327(7) 0.0311(7) 0.0382(7) 0.0005(5) 0.0066(6) 0.0001(6)
N2 0.0416(9) 0.0650(11) 0.0428(9) -0.0147(8) 0.0011(7) -0.0138(8)
N3 0.0293(7) 0.0324(7) 0.0377(7) -0.0008(5) 0.0062(6) -0.0013(6)
N4 0.0367(8) 0.0466(8) 0.0422(8) -0.0037(6) 0.0091(6) -0.0074(7)
N5 0.0432(9) 0.0849(14) 0.0554(11) -0.0078(9) 0.0050(8) -0.0060(10)
N6 0.0698(13) 0.0799(14) 0.0540(11) -0.0014(11) 0.0079(9) 0.0014(10)
C1 0.0360(9) 0.0327(8) 0.0553(11) 0.0017(7) 0.0033(8) -0.0092(7)
C2 0.0339(9) 0.0408(9) 0.0524(11) 0.0025(7) 0.0029(8) -0.0083(8)
C3 0.0400(9) 0.0413(9) 0.0335(8) -0.0079(7) 0.0069(7) -0.0032(7)
C4 0.0525(10) 0.0340(8) 0.0365(9) -0.0024(7) 0.0098(8) -0.0069(7)
C5 0.0423(9) 0.0345(8) 0.0381(9) 0.0054(7) 0.0129(7) -0.0010(7)
C6 0.0511(11) 0.0491(11) 0.0462(11) -0.0129(9) 0.0037(9) -0.0101(8)
C7 0.0375(9) 0.0322(8) 0.0410(9) 0.0028(7) 0.0061(7) -0.0008(7)
C8 0.0492(10) 0.0351(8) 0.0388(9) 0.0023(7) 0.0081(8) 0.0037(7)
C9 0.0370(9) 0.0373(9) 0.0394(9) -0.0036(7) 0.0086(7) -0.0043(7)
C10 0.0399(9) 0.0395(9) 0.0454(10) 0.0090(7) 0.0083(8) -0.0012(7)
C11 0.0413(9) 0.0385(9) 0.0416(9) 0.0070(7) 0.0063(7) 0.0046(7)
C12 0.0593(12) 0.0405(10) 0.0461(10) -0.0002(8) 0.0204(9) -0.0002(8)
C13 0.0309(8) 0.0272(7) 0.0385(8) -0.0034(6) 0.0094(6) -0.0041(6)
C14 0.0328(8) 0.0256(7) 0.0491(9) 0.0022(6) 0.0085(7) 0.0036(7)
C15 0.0274(8) 0.0311(8) 0.0490(10) 0.0002(6) 0.0066(7) 0.0018(7)
C16 0.0313(8) 0.0270(7) 0.0371(8) -0.0027(6) 0.0085(6) -0.0013(6)
C17 0.0348(8) 0.0334(8) 0.0402(9) 0.0005(6) 0.0037(7) 0.0061(7)
C18 0.0287(8) 0.0367(8) 0.0417(9) -0.0014(6) 0.0029(7) 0.0006(7)
C19 0.0357(8) 0.0313(8) 0.0373(8) -0.0059(6) 0.0091(7) -0.0045(6)
C20 0.0351(8) 0.0279(8) 0.0431(9) -0.0031(6) 0.0111(7) -0.0022(7)
C21 0.0549(12) 0.0891(17) 0.0432(11) -0.0147(12) 0.0025(9) -0.0012(11)
C22 0.0608(13) 0.0814(16) 0.0392(10) -0.0156(12) 0.0096(9) -0.0062(10)
C23 0.0451(11) 0.0778(14) 0.0426(10) -0.0173(10) 0.0114(8) -0.0015(10)
C24 0.0549(13) 0.0956(18) 0.0397(11) -0.0098(12) 0.0045(9) -0.0071(11)
C25 0.0539(13) 0.0950(19) 0.0515(13) -0.0069(13) 0.0057(10) -0.0186(12)
C26 0.0637(14) 0.0843(17) 0.0420(11) -0.0127(12) 0.0102(10) 0.0050(11)

loop_
_atom_type_symbol
_atom_type_description
_atom_type_scat_dispersion_real
_atom_type_scat_dispersion_imag
_atom_type_scat_source
C C 0.003 0.002
;
International Tables for Crystallography
(1992, Vol. C, Tables 4.2.6.8 and 6.1.1.4)
;
H H 0.000 0.000
;
International Tables for Crystallography
(1992, Vol. C, Table 6.1.1.4)
;
N N 0.006 0.003
;
International Tables for Crystallography
(1992, Vol. C, Tables 4.2.6.8 and 6.1.1.4)
;
O O 0.011 0.006
;
International Tables for Crystallography
(1992, Vol. C, Tables 4.2.6.8 and 6.1.1.4)
;
Zn Zn 0.284 1.430
;
International Tables for Crystallography
(1992, Vol. C, Tables 4.2.6.8 and 6.1.1.4)
;

loop_
_geom_angle_atom_site_label_1
_geom_angle_atom_site_label_2
_geom_angle_atom_site_label_3
_geom_angle_site_symmetry_1
_geom_angle_site_symmetry_3
_geom_angle
_geom_angle_publ_flag
O1 Zn1 O3 . 2_456 103.92(6) no
O1 Zn1 N1 . . 116.51(6) no
O1 Zn1 N3 . . 120.49(6) no
O3 Zn1 N1 2_456 . 102.30(6) no
O3 Zn1 N3 2_456 . 107.02(6) no
N1 Zn1 N3 . . 104.77(6) no
Zn1 O1 C19 . . 114.91(12) no
Zn1 O3 C20 2_446 . 119.68(10) no
Zn1 N1 C1 . . 118.72(11) no
Zn1 N1 C5 . . 123.01(11) no
C1 N1 C5 . . 117.62(14) no
O5 N2 C6 . . 112.76(18) no
Zn1 N3 C7 . . 117.37(12) no
Zn1 N3 C11 . . 124.92(11) no
C7 N3 C11 . . 117.63(15) no
O6 N4 C12 . . 111.28(16) no
C21 N5 C25 . . 116.0(3) no
O7 N6 C26 . . 111.6(2) no
N1 C1 C2 . . 123.64(16) no
C1 C2 C3 . . 118.85(16) no
C2 C3 C4 . . 117.76(16) no
C2 C3 C6 . . 121.03(17) no
C4 C3 C6 . . 121.21(17) no
C3 C4 C5 . . 119.86(16) no
N1 C5 C4 . . 122.24(16) no
N2 C6 C3 . . 119.17(18) no
N3 C7 C8 . . 122.69(16) no
C7 C8 C9 . . 119.84(16) no
C8 C9 C10 . . 117.54(17) no
C8 C9 C12 . . 118.92(16) no
C10 C9 C12 . . 123.51(16) no
C9 C10 C11 . . 119.41(17) no
N3 C11 C10 . . 122.85(16) no
N4 C12 C9 . . 121.54(18) no
C14 C13 C18 . . 119.43(15) no
C14 C13 C19 . . 119.41(14) no
C18 C13 C19 . . 121.06(14) no
C13 C14 C15 . . 120.75(14) no
C14 C15 C16 . . 119.66(15) no
C15 C16 C17 . . 119.55(15) no
C15 C16 C20 . . 120.58(14) no
C17 C16 C20 . . 119.74(14) no
C16 C17 C18 . . 120.65(15) no
C13 C18 C17 . . 119.87(15) no
O1 C19 O2 . . 124.31(16) no
O1 C19 C13 . . 114.32(14) no
O2 C19 C13 . . 121.36(15) no
O3 C20 O4 . . 124.72(15) no
O3 C20 C16 . . 115.58(14) no
O4 C20 C16 . . 119.68(14) no
N5 C21 C22 . . 124.4(2) no
C21 C22 C23 . . 119.2(2) no
C22 C23 C24 . . 116.8(3) no
C22 C23 C26 . . 122.5(2) no
C24 C23 C26 . . 120.69(19) no
C23 C24 C25 . . 119.9(2) no
N5 C25 C24 . . 123.7(3) no
N6 C26 C23 . . 120.4(2) no
N2 O5 H3 . . 102(3) no
N4 O6 H9 . . 103(2) no
N6 O7 H13 . . 104(3) no
N1 C1 H1 . . 118.183 no
C2 C1 H1 . . 118.181 no
C1 C2 H2 . . 120.577 no
C3 C2 H2 . . 120.575 no
C3 C4 H4 . . 120.076 no
C5 C4 H4 . . 120.063 no
N1 C5 H5 . . 118.876 no
C4 C5 H5 . . 118.881 no
N2 C6 H6 . . 120.410 no
C3 C6 H6 . . 120.420 no
N3 C7 H7 . . 118.651 no
C8 C7 H7 . . 118.656 no
C7 C8 H8 . . 120.074 no
C9 C8 H8 . . 120.082 no
C9 C10 H10 . . 120.301 no
C11 C10 H10 . . 120.286 no
N3 C11 H11 . . 118.577 no
C10 C11 H11 . . 118.577 no
N4 C12 H12 . . 119.234 no
C9 C12 H12 . . 119.230 no
C13 C14 H14 . . 119.625 no
C15 C14 H14 . . 119.627 no
C14 C15 H15 . . 120.158 no
C16 C15 H15 . . 120.177 no
C16 C17 H17 . . 119.676 no
C18 C17 H17 . . 119.670 no
C13 C18 H18 . . 120.059 no
C17 C18 H18 . . 120.071 no
N5 C21 H21 . . 117.814 no
C22 C21 H21 . . 117.818 no
C21 C22 H22 . . 120.395 no
C23 C22 H22 . . 120.411 no
C23 C24 H24 . . 120.064 no
C25 C24 H24 . . 120.069 no
N5 C25 H25 . . 118.127 no
C24 C25 H25 . . 118.128 no
N6 C26 H26 . . 119.823 no
C23 C26 H26 . . 119.820 no

loop_
_geom_bond_atom_site_label_1
_geom_bond_atom_site_label_2
_geom_bond_site_symmetry_2
_geom_bond_distance
_geom_bond_publ_flag
Zn1 O1 . 1.9088(14) no
Zn1 O3 2_456 1.9501(13) no
Zn1 N1 . 2.0289(13) no
Zn1 N3 . 2.0327(15) no
O1 C19 . 1.279(2) no
O2 C19 . 1.226(2) no
O3 C20 . 1.2713(19) no
O4 C20 . 1.245(2) no
O5 N2 . 1.385(3) no
O6 N4 . 1.393(3) no
O7 N6 . 1.388(4) no
N1 C1 . 1.342(3) no
N1 C5 . 1.336(2) no
N2 C6 . 1.267(3) no
N3 C7 . 1.336(3) no
N3 C11 . 1.344(3) no
N4 C12 . 1.258(3) no
N5 C21 . 1.339(4) no
N5 C25 . 1.337(3) no
N6 C26 . 1.262(4) no
C1 C2 . 1.369(3) no
C2 C3 . 1.390(3) no
C3 C4 . 1.385(3) no
C3 C6 . 1.464(3) no
C4 C5 . 1.381(3) no
C7 C8 . 1.375(3) no
C8 C9 . 1.386(3) no
C9 C10 . 1.385(3) no
C9 C12 . 1.467(3) no
C10 C11 . 1.378(3) no
C13 C14 . 1.390(3) no
C13 C18 . 1.384(3) no
C13 C19 . 1.502(3) no
C14 C15 . 1.383(3) no
C15 C16 . 1.387(3) no
C16 C17 . 1.388(3) no
C16 C20 . 1.500(3) no
C17 C18 . 1.383(3) no
C21 C22 . 1.366(4) no
C22 C23 . 1.394(3) no
C23 C24 . 1.389(4) no
C23 C26 . 1.453(4) no
C24 C25 . 1.368(4) no
O5 H3 . 0.89(4) no
O6 H9 . 0.81(3) no
O7 H13 . 0.78(4) no
C1 H1 . 0.930 no
C2 H2 . 0.930 no
C4 H4 . 0.930 no
C5 H5 . 0.930 no
C6 H6 . 0.930 no
C7 H7 . 0.930 no
C8 H8 . 0.930 no
C10 H10 . 0.930 no
C11 H11 . 0.930 no
C12 H12 . 0.930 no
C14 H14 . 0.930 no
C15 H15 . 0.930 no
C17 H17 . 0.930 no
C18 H18 . 0.930 no
C21 H21 . 0.930 no
C22 H22 . 0.930 no
C24 H24 . 0.930 no
C25 H25 . 0.930 no
C26 H26 . 0.930 no

loop_
_geom_hbond_atom_site_label_D
_geom_hbond_atom_site_label_H
_geom_hbond_atom_site_label_A
_geom_hbond_site_symmetry_A
_geom_hbond_distance_DH
_geom_hbond_distance_HA
_geom_hbond_distance_DA
_geom_hbond_angle_DHA
_geom_hbond_publ_flag
O5 H3 N5 1_655 0.89(5) 1.81(4) 2.692(3) 172(4) y
O6 H9 O4 4_654 0.81(3) 1.94(3) 2.752(3) 177(3) y
O7 H13 O4 1_655 0.77(4) 2.07(4) 2.800(3) 158(4) y

loop_
_geom_torsion_atom_site_label_1
_geom_torsion_atom_site_label_2
_geom_torsion_atom_site_label_3
_geom_torsion_atom_site_label_4
_geom_torsion_site_symmetry_1
_geom_torsion_site_symmetry_3
_geom_torsion_site_symmetry_4
_geom_torsion
_geom_torsion_publ_flag
O1 Zn1 O3 C20 . 2_456 2_456 -51.57(11) no
O3 Zn1 O1 C19 2_456 . . -177.30(8) no
O1 Zn1 N1 C1 . . . 84.68(11) no
O1 Zn1 N1 C5 . . . -104.80(11) no
N1 Zn1 O1 C19 . . . -65.65(10) no
O1 Zn1 N3 C7 . . . 122.99(9) no
O1 Zn1 N3 C11 . . . -60.34(11) no
N3 Zn1 O1 C19 . . . 62.98(10) no
O3 Zn1 N1 C1 2_456 . . -162.75(9) no
O3 Zn1 N1 C5 2_456 . . 7.77(12) no
N1 Zn1 O3 C20 . 2_456 2_456 -173.22(10) no
O3 Zn1 N3 C7 2_456 . . 4.81(10) no
O3 Zn1 N3 C11 2_456 . . -178.51(9) no
N3 Zn1 O3 C20 . 2_456 2_456 76.92(11) no
N1 Zn1 N3 C7 . . . -103.31(9) no
N1 Zn1 N3 C11 . . . 73.36(11) no
N3 Zn1 N1 C1 . . . -51.20(10) no
N3 Zn1 N1 C5 . . . 119.32(10) no
Zn1 O1 C19 O2 . . . 3.1(2) no
Zn1 O1 C19 C13 . . . -176.10(8) no
Zn1 O3 C20 O4 2_446 . . -22.5(3) no
Zn1 O3 C20 C16 2_446 . . 156.16(9) no
Zn1 N1 C1 C2 . . . 169.39(12) no
Zn1 N1 C5 C4 . . . -170.06(10) no
C1 N1 C5 C4 . . . 0.6(3) no
C5 N1 C1 C2 . . . -1.6(3) no
O5 N2 C6 C3 . . . -179.56(15) no
Zn1 N3 C7 C8 . . . 175.10(10) no
Zn1 N3 C11 C10 . . . -174.78(10) no
C7 N3 C11 C10 . . . 1.9(3) no
C11 N3 C7 C8 . . . -1.8(3) no
O6 N4 C12 C9 . . . 178.33(14) no
C21 N5 C25 C24 . . . 0.9(4) no
C25 N5 C21 C22 . . . -1.9(4) no
O7 N6 C26 C23 . . . 178.2(2) no
N1 C1 C2 C3 . . . 1.1(3) no
C1 C2 C3 C4 . . . 0.4(3) no
C1 C2 C3 C6 . . . -179.20(16) no
C2 C3 C4 C5 . . . -1.4(3) no
C2 C3 C6 N2 . . . -11.0(3) no
C4 C3 C6 N2 . . . 169.38(16) no
C6 C3 C4 C5 . . . 178.20(15) no
C3 C4 C5 N1 . . . 1.0(3) no
N3 C7 C8 C9 . . . 0.5(3) no
C7 C8 C9 C10 . . . 0.8(3) no
C7 C8 C9 C12 . . . 179.15(14) no
C8 C9 C10 C11 . . . -0.7(3) no
C8 C9 C12 N4 . . . -164.73(16) no
C10 C9 C12 N4 . . . 13.5(3) no
C12 C9 C10 C11 . . . -179.00(15) no
C9 C10 C11 N3 . . . -0.6(3) no
C14 C13 C18 C17 . . . 0.8(3) no
C18 C13 C14 C15 . . . -2.2(3) no
C14 C13 C19 O1 . . . 25.0(2) no
C14 C13 C19 O2 . . . -154.27(14) no
C19 C13 C14 C15 . . . 174.36(13) no
C18 C13 C19 O1 . . . -158.55(14) no
C18 C13 C19 O2 . . . 22.2(3) no
C19 C13 C18 C17 . . . -175.65(13) no
C13 C14 C15 C16 . . . 0.9(3) no
C14 C15 C16 C17 . . . 1.7(3) no
C14 C15 C16 C20 . . . -174.19(14) no
C15 C16 C17 C18 . . . -3.0(3) no
C15 C16 C20 O3 . . . 8.3(3) no
C15 C16 C20 O4 . . . -172.96(15) no
C17 C16 C20 O3 . . . -167.49(14) no
C17 C16 C20 O4 . . . 11.2(3) no
C20 C16 C17 C18 . . . 172.87(14) no
C16 C17 C18 C13 . . . 1.8(3) no
N5 C21 C22 C23 . . . 1.4(4) no
C21 C22 C23 C24 . . . 0.2(4) no
C21 C22 C23 C26 . . . -178.39(19) no
C22 C23 C24 C25 . . . -1.0(4) no
C22 C23 C26 N6 . . . -9.1(4) no
C24 C23 C26 N6 . . . 172.4(2) no
C26 C23 C24 C25 . . . 177.53(19) no
C23 C24 C25 N5 . . . 0.5(4) no
